data_7204777
loop_
_publ_author_name
'Tanaka, Koichi'
'Yamamoto, Yohei'
'Caira, Mino R.'

_publ_section_title
;
 Guest-dependent photochromism of 3,3?-bis-(4-fluoro-phenyl)-3H,3?H-
 [2,2?]biindenylidene-1,1?-dione in its inclusion crystals
;
_journal_issue 2
_journal_name_full CrystEngComm
_journal_page_first 1
_journal_paper_doi 10.1039/b314140c
_journal_volume 6
_journal_year 2004
_chemical_formula_moiety 'C30 H18 F2 O2 . C5 H8 O1'
_chemical_formula_sum 'C35 H26 F2 O3'
_chemical_formula_weight 532.56
_chemical_name_common none
_chemical_name_systematic
;
3,3'-bis-(4-fluorophenyl)-3H,3'H-[2,2']biindenylidene-1,1'-dione
cyclopentanone solvate (1:1)
;
_space_group_IT_number 2
_symmetry_cell_setting triclinic
_symmetry_space_group_name_Hall '-P 1'
_symmetry_space_group_name_H-M 'P -1'
_atom_sites_solution_hydrogens geom
_atom_sites_solution_primary direct
_atom_sites_solution_secondary difmap
_audit_creation_method SHELXL-97
_cell_angle_alpha 70.080(1)
_cell_angle_beta 76.153(1)
_cell_angle_gamma 83.096(1)
_cell_formula_units_Z 2
_cell_length_a 8.7846(1)
_cell_length_b 12.3272(2)
_cell_length_c 13.4594(2)
_cell_measurement_reflns_used 11116
_cell_measurement_temperature 203(2)
_cell_measurement_theta_max 27.10
_cell_measurement_theta_min 1.02
_cell_volume 1329.29(3)
_computing_cell_refinement 'DENZO-SMN (Otwinowski & Minor, 1997)'
_computing_data_collection 'COLLECT 2000'
_computing_data_reduction 'DENZO-SMN (Otwinowski & Minor, 1997)'
_computing_molecular_graphics 'ORTEP-3 (Farrugia, 1997)'
_computing_publication_material 'PLATON (Spek, 1990)'
_computing_structure_refinement 'SHELXL-97 (Sheldrick, 1997)'
_computing_structure_solution 'SHELXS-97 (Sheldrick, 1990)'
_diffrn_ambient_temperature 203(2)
_diffrn_measured_fraction_theta_full 0.994
_diffrn_measured_fraction_theta_max 0.994
_diffrn_measurement_device_type 'Nonius Kappa CCD'
_diffrn_measurement_method 'phi-scans of 1.0 deg.'
_diffrn_radiation_monochromator graphite
_diffrn_radiation_source 'fine-focus sealed tube'
_diffrn_radiation_type MoK\a
_diffrn_radiation_wavelength 0.71073
_diffrn_reflns_av_R_equivalents 0.0197
_diffrn_reflns_av_sigmaI/netI 0.0314
_diffrn_reflns_limit_h_max 11
_diffrn_reflns_limit_h_min -11
_diffrn_reflns_limit_k_max 15
_diffrn_reflns_limit_k_min -15
_diffrn_reflns_limit_l_max 16
_diffrn_reflns_limit_l_min -17
_diffrn_reflns_number 11116
_diffrn_reflns_theta_full 27.10
_diffrn_reflns_theta_max 27.10
_diffrn_reflns_theta_min 3.18
_exptl_absorpt_coefficient_mu 0.093
_exptl_absorpt_correction_type none
_exptl_crystal_colour yellow
_exptl_crystal_density_diffrn 1.330
_exptl_crystal_density_meas ?
_exptl_crystal_density_method 'not measured'
_exptl_crystal_description prism
_exptl_crystal_F_000 556
_exptl_crystal_size_max 0.35
_exptl_crystal_size_mid 0.25
_exptl_crystal_size_min 0.20
_refine_diff_density_max 0.435
_refine_diff_density_min -0.321
_refine_diff_density_rms 0.042
_refine_ls_extinction_coef none
_refine_ls_extinction_method none
_refine_ls_goodness_of_fit_ref 1.060
_refine_ls_hydrogen_treatment mixed
_refine_ls_matrix_type full
_refine_ls_number_parameters 361
_refine_ls_number_reflns 5835
_refine_ls_number_restraints 0
_refine_ls_restrained_S_all 1.060
_refine_ls_R_factor_all 0.0674
_refine_ls_R_factor_gt 0.0481
_refine_ls_shift/su_max 0.000
_refine_ls_shift/su_mean 0.000
_refine_ls_structure_factor_coef Fsqd
_refine_ls_weighting_details 'calc w=1/[\s^2^(Fo^2^)+(0.0687P)^2^+0.3744P] where P=(Fo^2^+2Fc^2^)/3'
_refine_ls_weighting_scheme calc
_refine_ls_wR_factor_gt 0.1281
_refine_ls_wR_factor_ref 0.1395
_reflns_number_gt 4362
_reflns_number_total 5835
_reflns_threshold_expression >2sigma(I)
_cod_data_source_file b314140c.txt
_cod_data_source_block c:\finfil~1\cycpen
_cod_depositor_comments
;
The following automatic conversions were performed:
'_symmetry_cell_setting' value 'Triclinic' changed to 'triclinic'
according to '/home/saulius/struct/CIF-dictionaries/cif_core.dic'
dictionary named 'cif_core.dic' version 2.4.1 from 2010-06-29.

Automatic conversion script
Id: cif_fix_enum 1527 2010-12-29 10:47:43Z saulius 

The following automatic conversions were performed:

'_exptl_crystal_density_meas' value '-' was changed to '?' - the
value is perceived as not measured.

Automatic conversion script
Id: cif_fix_values 3008 2015-01-20 13:52:24Z robertas 
;
_cod_original_cell_volume 1329.35(3)
_cod_original_sg_symbol_H-M P-1
_cod_database_code 7204777

loop_
_symmetry_equiv_pos_as_xyz
'x, y, z'
'-x, -y, -z'

loop_
_atom_site_label
_atom_site_type_symbol
_atom_site_fract_x
_atom_site_fract_y
_atom_site_fract_z
_atom_site_U_iso_or_equiv
_atom_site_adp_type
_atom_site_occupancy
_atom_site_symmetry_multiplicity
_atom_site_calc_flag
_atom_site_refinement_flags
_atom_site_disorder_assembly
_atom_site_disorder_group
C1 C 0.41159(19) 0.68015(15) 0.02024(13) 0.0378(4) Uani 1 1 d . . .
H1 H 0.4166 0.6178 -0.0058 0.045 Uiso 1 1 calc R . .
C2 C 0.3522(2) 0.78815(16) -0.03286(14) 0.0429(4) Uani 1 1 d . . .
H2 H 0.3162 0.7995 -0.0962 0.051 Uiso 1 1 calc R . .
C3 C 0.3451(2) 0.87967(15) 0.00591(14) 0.0431(4) Uani 1 1 d . . .
H3 H 0.3044 0.9521 -0.0317 0.052 Uiso 1 1 calc R . .
C4 C 0.39682(18) 0.86658(14) 0.09939(13) 0.0374(4) Uani 1 1 d . . .
H4 H 0.3913 0.9290 0.1254 0.045 Uiso 1 1 calc R . .
C5 C 0.45684(16) 0.75867(13) 0.15331(11) 0.0299(3) Uani 1 1 d . . .
C6 C 0.46374(17) 0.66736(13) 0.11413(12) 0.0310(3) Uani 1 1 d . . .
C7 C 0.53354(17) 0.56335(13) 0.18419(12) 0.0306(3) Uani 1 1 d . . .
C8 C 0.57729(17) 0.59884(12) 0.27000(11) 0.0278(3) Uani 1 1 d . . .
C9 C 0.52979(17) 0.72612(12) 0.25201(11) 0.0286(3) Uani 1 1 d . . .
H9 H 0.4503 0.7349 0.3150 0.034 Uiso 1 1 calc R . .
O10 O 0.54797(14) 0.46654(9) 0.17743(9) 0.0421(3) Uani 1 1 d . . .
C11 C 0.66725(17) 0.80150(12) 0.22854(11) 0.0285(3) Uani 1 1 d . . .
C12 C 0.79899(19) 0.79506(13) 0.14897(12) 0.0346(3) Uani 1 1 d . . .
H12 H 0.8028 0.7425 0.1115 0.042 Uiso 1 1 calc R . .
C13 C 0.9252(2) 0.86497(14) 0.12374(14) 0.0400(4) Uani 1 1 d . . .
H13 H 1.0145 0.8598 0.0705 0.048 Uiso 1 1 calc R . .
C14 C 0.9154(2) 0.94141(13) 0.17885(14) 0.0413(4) Uani 1 1 d . . .
C15 C 0.7882(2) 0.95148(14) 0.25707(14) 0.0430(4) Uani 1 1 d . . .
H15 H 0.7850 1.0052 0.2932 0.052 Uiso 1 1 calc R . .
C16 C 0.6636(2) 0.88055(13) 0.28202(13) 0.0366(4) Uani 1 1 d . . .
H16 H 0.5754 0.8861 0.3360 0.044 Uiso 1 1 calc R . .
F17 F 1.03845(15) 1.00962(10) 0.15509(11) 0.0681(4) Uani 1 1 d . . .
C18 C 0.8120(2) 0.44944(14) 0.59797(13) 0.0393(4) Uani 1 1 d . . .
H18 H 0.7955 0.5094 0.6282 0.047 Uiso 1 1 calc R . .
C19 C 0.8896(2) 0.34730(16) 0.64385(14) 0.0473(4) Uani 1 1 d . . .
H19 H 0.9264 0.3368 0.7067 0.057 Uiso 1 1 calc R . .
C20 C 0.9140(2) 0.25960(16) 0.59799(15) 0.0499(5) Uani 1 1 d . . .
H20 H 0.9679 0.1908 0.6304 0.060 Uiso 1 1 calc R . .
C21 C 0.8609(2) 0.27086(14) 0.50569(14) 0.0426(4) Uani 1 1 d . . .
H21 H 0.8781 0.2110 0.4753 0.051 Uiso 1 1 calc R . .
C22 C 0.78138(18) 0.37343(13) 0.45962(12) 0.0314(3) Uani 1 1 d . . .
C23 C 0.75856(18) 0.46094(13) 0.50490(12) 0.0310(3) Uani 1 1 d . . .
C24 C 0.67211(18) 0.56005(13) 0.44127(11) 0.0300(3) Uani 1 1 d . . .
C25 C 0.64758(17) 0.52827(12) 0.34797(11) 0.0282(3) Uani 1 1 d . . .
C26 C 0.71454(18) 0.40572(12) 0.35826(11) 0.0290(3) Uani 1 1 d . . .
H26 H 0.6288 0.3543 0.3705 0.035 Uiso 1 1 calc R . .
O27 O 0.62305(14) 0.64797(9) 0.46232(9) 0.0405(3) Uani 1 1 d . . .
C28 C 0.84188(18) 0.39632(12) 0.26288(11) 0.0297(3) Uani 1 1 d . . .
C29 C 0.9569(2) 0.47673(14) 0.21495(14) 0.0412(4) Uani 1 1 d . . .
H29 H 0.9524 0.5398 0.2399 0.049 Uiso 1 1 calc R . .
C30 C 1.0785(2) 0.46665(16) 0.13108(15) 0.0486(4) Uani 1 1 d . . .
H30 H 1.1561 0.5218 0.0991 0.058 Uiso 1 1 calc R . .
C31 C 1.0824(2) 0.37438(17) 0.09630(14) 0.0467(4) Uani 1 1 d . . .
C32 C 0.9721(2) 0.29294(18) 0.14093(17) 0.0539(5) Uani 1 1 d . . .
H32 H 0.9777 0.2303 0.1152 0.065 Uiso 1 1 calc R . .
C33 C 0.8514(2) 0.30401(15) 0.22499(15) 0.0448(4) Uani 1 1 d . . .
H33 H 0.7749 0.2480 0.2567 0.054 Uiso 1 1 calc R . .
F34 F 1.20087(15) 0.36265(14) 0.01520(11) 0.0788(4) Uani 1 1 d . . .
O35 O 0.7688(4) 1.03096(19) 0.46754(14) 0.1466(13) Uani 1 1 d . . .
C36 C 0.7413(4) 0.9559(2) 0.55474(18) 0.0807(8) Uani 1 1 d . . .
C37 C 0.6548(5) 0.8498(2) 0.5805(2) 0.1027(11) Uani 1 1 d . . .
H37A H 0.7012 0.8073 0.5301 0.123 Uiso 1 1 calc R . .
H37B H 0.5441 0.8689 0.5776 0.123 Uiso 1 1 calc R . .
C38 C 0.6724(5) 0.7803(2) 0.6946(2) 0.1026(10) Uani 1 1 d . . .
H38A H 0.5807 0.7336 0.7341 0.123 Uiso 1 1 calc R . .
H38B H 0.7666 0.7289 0.6934 0.123 Uiso 1 1 calc R . .
C39 C 0.6857(3) 0.8667(2) 0.7452(2) 0.0766(7) Uani 1 1 d . . .
H39A H 0.7388 0.8330 0.8058 0.092 Uiso 1 1 calc R . .
H39B H 0.5820 0.8984 0.7713 0.092 Uiso 1 1 calc R . .
C40 C 0.7816(3) 0.9581(2) 0.65534(18) 0.0742(7) Uani 1 1 d . . .
H40A H 0.7544 1.0340 0.6647 0.089 Uiso 1 1 calc R . .
H40B H 0.8939 0.9407 0.6532 0.089 Uiso 1 1 calc R . .

loop_
_atom_site_aniso_label
_atom_site_aniso_U_11
_atom_site_aniso_U_22
_atom_site_aniso_U_33
_atom_site_aniso_U_23
_atom_site_aniso_U_13
_atom_site_aniso_U_12
C1 0.0340(8) 0.0480(9) 0.0331(8) -0.0108(7) -0.0109(7) -0.0076(7)
C2 0.0365(9) 0.0564(11) 0.0336(8) -0.0047(8) -0.0163(7) -0.0056(7)
C3 0.0357(9) 0.0442(9) 0.0418(9) 0.0008(8) -0.0165(7) -0.0001(7)
C4 0.0326(8) 0.0361(8) 0.0405(9) -0.0070(7) -0.0112(7) 0.0013(6)
C5 0.0245(7) 0.0347(8) 0.0272(7) -0.0060(6) -0.0050(6) -0.0022(6)
C6 0.0280(7) 0.0359(8) 0.0274(7) -0.0069(6) -0.0057(6) -0.0048(6)
C7 0.0317(8) 0.0321(8) 0.0283(7) -0.0085(6) -0.0073(6) -0.0046(6)
C8 0.0287(7) 0.0283(7) 0.0246(7) -0.0070(6) -0.0037(6) -0.0031(6)
C9 0.0311(8) 0.0288(7) 0.0249(7) -0.0079(6) -0.0066(6) 0.0013(6)
O10 0.0559(7) 0.0333(6) 0.0434(6) -0.0140(5) -0.0188(6) -0.0041(5)
C11 0.0347(8) 0.0248(7) 0.0265(7) -0.0063(6) -0.0121(6) 0.0022(6)
C12 0.0377(8) 0.0330(8) 0.0353(8) -0.0135(7) -0.0078(7) -0.0022(6)
C13 0.0360(9) 0.0393(9) 0.0425(9) -0.0085(7) -0.0102(7) -0.0032(7)
C14 0.0462(10) 0.0328(8) 0.0460(10) -0.0020(7) -0.0247(8) -0.0078(7)
C15 0.0654(12) 0.0298(8) 0.0419(9) -0.0113(7) -0.0274(9) -0.0008(7)
C16 0.0496(10) 0.0312(8) 0.0310(8) -0.0115(6) -0.0131(7) 0.0040(7)
F17 0.0689(8) 0.0558(7) 0.0840(9) -0.0129(6) -0.0279(7) -0.0246(6)
C18 0.0478(10) 0.0399(9) 0.0316(8) -0.0067(7) -0.0141(7) -0.0102(7)
C19 0.0553(11) 0.0484(10) 0.0387(9) -0.0011(8) -0.0260(8) -0.0100(8)
C20 0.0585(11) 0.0397(9) 0.0476(10) -0.0001(8) -0.0272(9) 0.0026(8)
C21 0.0537(10) 0.0320(8) 0.0396(9) -0.0053(7) -0.0165(8) 0.0022(7)
C22 0.0343(8) 0.0300(7) 0.0263(7) -0.0030(6) -0.0068(6) -0.0049(6)
C23 0.0335(8) 0.0318(7) 0.0251(7) -0.0040(6) -0.0068(6) -0.0058(6)
C24 0.0341(8) 0.0306(7) 0.0239(7) -0.0072(6) -0.0040(6) -0.0051(6)
C25 0.0313(8) 0.0278(7) 0.0242(7) -0.0066(6) -0.0045(6) -0.0042(6)
C26 0.0346(8) 0.0253(7) 0.0264(7) -0.0061(6) -0.0078(6) -0.0030(6)
O27 0.0569(8) 0.0346(6) 0.0324(6) -0.0144(5) -0.0114(5) 0.0034(5)
C28 0.0350(8) 0.0263(7) 0.0281(7) -0.0071(6) -0.0103(6) -0.0010(6)
C29 0.0437(9) 0.0358(8) 0.0450(9) -0.0177(7) -0.0016(7) -0.0075(7)
C30 0.0440(10) 0.0473(10) 0.0484(10) -0.0131(8) 0.0029(8) -0.0114(8)
C31 0.0421(10) 0.0604(11) 0.0375(9) -0.0221(8) -0.0024(7) 0.0048(8)
C32 0.0543(12) 0.0575(11) 0.0638(12) -0.0418(10) -0.0070(9) 0.0005(9)
C33 0.0450(10) 0.0393(9) 0.0553(11) -0.0247(8) -0.0035(8) -0.0076(7)
F34 0.0621(8) 0.1110(11) 0.0639(8) -0.0471(8) 0.0109(6) 0.0006(7)
O35 0.308(4) 0.0873(14) 0.0463(10) -0.0148(10) -0.0147(15) -0.0842(19)
C36 0.140(2) 0.0559(13) 0.0474(12) -0.0196(11) -0.0039(13) -0.0318(14)
C37 0.165(3) 0.0678(16) 0.091(2) -0.0180(15) -0.050(2) -0.0400(18)
C38 0.153(3) 0.0625(16) 0.0850(19) -0.0018(14) -0.027(2) -0.0390(17)
C39 0.0839(18) 0.0708(15) 0.0628(14) -0.0018(12) -0.0168(13) -0.0132(13)
C40 0.0916(18) 0.0743(15) 0.0579(13) -0.0197(12) -0.0079(12) -0.0293(13)

loop_
_atom_type_symbol
_atom_type_description
_atom_type_scat_dispersion_real
_atom_type_scat_dispersion_imag
_atom_type_scat_source
C C 0.0033 0.0016 'International Tables Vol C Tables 4.2.6.8 and 6.1.1.4'
H H 0.0000 0.0000 'International Tables Vol C Tables 4.2.6.8 and 6.1.1.4'
O O 0.0106 0.0060 'International Tables Vol C Tables 4.2.6.8 and 6.1.1.4'
F F 0.0171 0.0103 'International Tables Vol C Tables 4.2.6.8 and 6.1.1.4'

loop_
_geom_angle_atom_site_label_1
_geom_angle_atom_site_label_2
_geom_angle_atom_site_label_3
_geom_angle
_geom_angle_site_symmetry_1
_geom_angle_site_symmetry_3
_geom_angle_publ_flag
C2 C1 C6 117.46(16) . . ?
C3 C2 C1 121.04(15) . . ?
C2 C3 C4 121.34(15) . . ?
C5 C4 C3 118.17(16) . . ?
C6 C5 C4 120.25(14) . . ?
C6 C5 C9 112.22(12) . . ?
C4 C5 C9 127.41(14) . . ?
C5 C6 C1 121.75(14) . . ?
C5 C6 C7 109.92(13) . . ?
C1 C6 C7 128.33(15) . . ?
O10 C7 C6 127.28(14) . . ?
O10 C7 C8 126.21(13) . . ?
C6 C7 C8 106.45(12) . . ?
C25 C8 C7 124.43(13) . . ?
C25 C8 C9 126.77(13) . . ?
C7 C8 C9 108.79(12) . . ?
C11 C9 C5 110.06(11) . . ?
C11 C9 C8 113.60(12) . . ?
C5 C9 C8 102.54(11) . . ?
C16 C11 C12 118.34(14) . . ?
C16 C11 C9 121.77(14) . . ?
C12 C11 C9 119.86(13) . . ?
C11 C12 C13 121.24(15) . . ?
C14 C13 C12 117.98(16) . . ?
F17 C14 C15 118.69(16) . . ?
F17 C14 C13 118.37(17) . . ?
C15 C14 C13 122.94(15) . . ?
C14 C15 C16 118.46(15) . . ?
C11 C16 C15 121.03(16) . . ?
C19 C18 C23 117.75(16) . . ?
C18 C19 C20 120.56(15) . . ?
C21 C20 C19 121.75(16) . . ?
C20 C21 C22 117.88(16) . . ?
C23 C22 C21 120.22(14) . . ?
C23 C22 C26 112.57(13) . . ?
C21 C22 C26 127.19(14) . . ?
C22 C23 C18 121.84(14) . . ?
C22 C23 C24 109.74(13) . . ?
C18 C23 C24 128.42(14) . . ?
O27 C24 C23 127.20(13) . . ?
O27 C24 C25 126.26(13) . . ?
C23 C24 C25 106.46(12) . . ?
C8 C25 C24 123.88(13) . . ?
C8 C25 C26 127.15(13) . . ?
C24 C25 C26 108.97(12) . . ?
C28 C26 C22 110.41(12) . . ?
C28 C26 C25 114.39(11) . . ?
C22 C26 C25 102.20(11) . . ?
C29 C28 C33 118.11(15) . . ?
C29 C28 C26 120.76(13) . . ?
C33 C28 C26 121.05(14) . . ?
C28 C29 C30 121.65(16) . . ?
C31 C30 C29 118.03(16) . . ?
F34 C31 C32 118.66(17) . . ?
F34 C31 C30 118.83(17) . . ?
C32 C31 C30 122.50(16) . . ?
C31 C32 C33 118.80(16) . . ?
C28 C33 C32 120.91(16) . . ?
O35 C36 C37 126.0(2) . . ?
O35 C36 C40 125.3(2) . . ?
C37 C36 C40 108.7(2) . . ?
C36 C37 C38 103.9(2) . . ?
C39 C38 C37 105.1(2) . . ?
C38 C39 C40 103.7(2) . . ?
C36 C40 C39 105.0(2) . . ?

loop_
_geom_bond_atom_site_label_1
_geom_bond_atom_site_label_2
_geom_bond_distance
_geom_bond_site_symmetry_2
_geom_bond_publ_flag
C1 C2 1.385(2) . ?
C1 C6 1.399(2) . ?
C2 C3 1.385(3) . ?
C3 C4 1.390(2) . ?
C4 C5 1.390(2) . ?
C5 C6 1.386(2) . ?
C5 C9 1.5229(19) . ?
C6 C7 1.474(2) . ?
C7 O10 1.2167(18) . ?
C7 C8 1.507(2) . ?
C8 C25 1.341(2) . ?
C8 C9 1.525(2) . ?
C9 C11 1.519(2) . ?
C11 C16 1.388(2) . ?
C11 C12 1.391(2) . ?
C12 C13 1.392(2) . ?
C13 C14 1.368(2) . ?
C14 F17 1.3596(19) . ?
C14 C15 1.366(3) . ?
C15 C16 1.389(2) . ?
C18 C19 1.377(2) . ?
C18 C23 1.398(2) . ?
C19 C20 1.390(3) . ?
C20 C21 1.387(2) . ?
C21 C22 1.390(2) . ?
C22 C23 1.383(2) . ?
C22 C26 1.524(2) . ?
C23 C24 1.476(2) . ?
C24 O27 1.2162(18) . ?
C24 C25 1.504(2) . ?
C25 C26 1.526(2) . ?
C26 C28 1.515(2) . ?
C28 C29 1.383(2) . ?
C28 C33 1.384(2) . ?
C29 C30 1.385(2) . ?
C30 C31 1.364(3) . ?
C31 F34 1.350(2) . ?
C31 C32 1.361(3) . ?
C32 C33 1.385(3) . ?
O35 C36 1.213(3) . ?
C36 C37 1.486(3) . ?
C36 C40 1.489(3) . ?
C37 C38 1.517(4) . ?
C38 C39 1.475(4) . ?
C39 C40 1.501(3) . ?
